data_4334306
loop_
_publ_author_name
'Hao-Ling Sun'
'Dan-Dan Yin'
'Qi Chen'
'Zhenqiang Wang'

_publ_section_title
;
 Europium Pyrimidine-4,6-dicarboxylate Framework with a
 Single-Crystal-to-Single-Crystal Transition and a Reversible
 Dehydration/Rehydration Process
;
_journal_name_full 'Inorganic Chemistry'
_journal_page_first 3582
_journal_page_last 3584
_journal_paper_doi 10.1021/ic302556r
_journal_volume 52
_journal_year 2013
_chemical_formula_sum 'C12 H6.25 Eu2 N4 O10.125'
_chemical_formula_weight 672.38
_chemical_name_systematic
; 
 ? 
;
_space_group_IT_number 14
_symmetry_cell_setting monoclinic
_symmetry_space_group_name_Hall '-P 2ybc'
_symmetry_space_group_name_H-M 'P 1 21/c 1'
_atom_sites_solution_hydrogens geom
_atom_sites_solution_primary direct
_atom_sites_solution_secondary difmap
_audit_creation_method SHELXL-97
_cell_angle_alpha 90.00
_cell_angle_beta 94.3750(10)
_cell_angle_gamma 90.00
_cell_formula_units_Z 4
_cell_length_a 7.5755(5)
_cell_length_b 15.6186(12)
_cell_length_c 16.6991(12)
_cell_measurement_reflns_used 3083
_cell_measurement_temperature 296(2)
_cell_measurement_theta_max 27.33
_cell_measurement_theta_min 2.61
_cell_volume 1970.1(2)
_computing_cell_refinement 'Bruker SMART'
_computing_data_collection 'Bruker SMART'
_computing_data_reduction 'Bruker SAINT'
_computing_molecular_graphics 'Bruker SHELXTL'
_computing_publication_material 'Bruker SHELXTL'
_computing_structure_refinement 'Bruker SHELXTL'
_computing_structure_solution 'Bruker SHELXTL'
_diffrn_ambient_temperature 296(2)
_diffrn_measured_fraction_theta_full 0.995
_diffrn_measured_fraction_theta_max 0.995
_diffrn_measurement_device_type 'CCD area detector'
_diffrn_measurement_method 'phi and omega scans'
_diffrn_radiation_monochromator graphite
_diffrn_radiation_source 'fine-focus sealed tube'
_diffrn_radiation_type MoK\a
_diffrn_radiation_wavelength 0.71073
_diffrn_reflns_av_R_equivalents 0.0402
_diffrn_reflns_av_sigmaI/netI 0.0485
_diffrn_reflns_limit_h_max 9
_diffrn_reflns_limit_h_min -9
_diffrn_reflns_limit_k_max 15
_diffrn_reflns_limit_k_min -19
_diffrn_reflns_limit_l_max 20
_diffrn_reflns_limit_l_min -18
_diffrn_reflns_number 10658
_diffrn_reflns_theta_full 26.02
_diffrn_reflns_theta_max 26.02
_diffrn_reflns_theta_min 3.50
_exptl_absorpt_coefficient_mu 6.365
_exptl_absorpt_correction_T_max 0.8320
_exptl_absorpt_correction_T_min 0.3937
_exptl_absorpt_correction_type multi-scan
_exptl_absorpt_process_details SADABS
_exptl_crystal_colour colorless
_exptl_crystal_density_diffrn 2.267
_exptl_crystal_description needle
_exptl_crystal_F_000 1253
_exptl_crystal_size_max 0.18
_exptl_crystal_size_mid 0.03
_exptl_crystal_size_min 0.03
_refine_diff_density_max 0.887
_refine_diff_density_min -0.716
_refine_diff_density_rms 0.169
_refine_ls_extinction_method none
_refine_ls_goodness_of_fit_ref 1.024
_refine_ls_hydrogen_treatment mixed
_refine_ls_matrix_type full
_refine_ls_number_parameters 263
_refine_ls_number_reflns 3864
_refine_ls_number_restraints 6
_refine_ls_restrained_S_all 1.023
_refine_ls_R_factor_all 0.0368
_refine_ls_R_factor_gt 0.0277
_refine_ls_shift/su_max 0.001
_refine_ls_shift/su_mean 0.000
_refine_ls_structure_factor_coef Fsqd
_refine_ls_weighting_details 'calc w=1/[\s^2^(Fo^2^)+(0.0221P)^2^+1.3033P] where P=(Fo^2^+2Fc^2^)/3'
_refine_ls_weighting_scheme calc
_refine_ls_wR_factor_gt 0.0584
_refine_ls_wR_factor_ref 0.0616
_reflns_number_gt 3233
_reflns_number_total 3864
_reflns_threshold_expression >2sigma(I)
_cod_data_source_file ic302556r_si_004.cif
_cod_data_source_block 120304b_0m
_cod_database_code 4334306

loop_
_symmetry_equiv_pos_as_xyz
'x, y, z'
'-x, y+1/2, -z+1/2'
'-x, -y, -z'
'x, -y-1/2, z-1/2'

loop_
_atom_site_label
_atom_site_type_symbol
_atom_site_fract_x
_atom_site_fract_y
_atom_site_fract_z
_atom_site_U_iso_or_equiv
_atom_site_adp_type
_atom_site_occupancy
_atom_site_symmetry_multiplicity
_atom_site_calc_flag
_atom_site_refinement_flags
C1 C 0.7418(7) 0.1918(4) 0.5501(3) 0.0168(12) Uani 1 1 d .
C2 C 0.6004(7) 0.2346(4) 0.5948(3) 0.0143(12) Uani 1 1 d .
C3 C 0.6443(7) 0.2893(4) 0.6589(3) 0.0197(13) Uani 1 1 d .
H3A H 0.7610 0.3048 0.6732 0.024 Uiso 1 1 calc R
C4 C 0.5070(7) 0.3193(4) 0.7001(3) 0.0164(12) Uani 1 1 d .
C5 C 0.5423(7) 0.3674(4) 0.7784(3) 0.0168(12) Uani 1 1 d .
C6 C 0.3093(8) 0.2543(4) 0.6118(3) 0.0259(15) Uani 1 1 d .
H6A H 0.1920 0.2461 0.5926 0.031 Uiso 1 1 calc R
C7 C -0.2013(7) 0.0480(4) 0.6798(3) 0.0171(12) Uani 1 1 d .
C8 C -0.0441(7) 0.0875(4) 0.7264(3) 0.0163(12) Uani 1 1 d .
C9 C -0.0641(7) 0.1526(4) 0.7812(3) 0.0227(14) Uani 1 1 d .
H9A H -0.1753 0.1733 0.7913 0.027 Uiso 1 1 calc R
C10 C 0.0887(7) 0.1855(4) 0.8203(3) 0.0179(12) Uani 1 1 d .
C11 C 0.0855(8) 0.2616(4) 0.8770(3) 0.0185(13) Uani 1 1 d .
C12 C 0.2544(8) 0.0920(4) 0.7532(4) 0.0246(14) Uani 1 1 d .
H12A H 0.3649 0.0697 0.7441 0.029 Uiso 1 1 calc R
N1 N 0.4324(6) 0.2150(3) 0.5715(3) 0.0156(10) Uani 1 1 d .
N2 N 0.3367(6) 0.3037(3) 0.6764(3) 0.0252(12) Uani 1 1 d .
N3 N 0.1150(6) 0.0595(3) 0.7097(3) 0.0199(11) Uani 1 1 d .
N4 N 0.2499(7) 0.1535(3) 0.8086(3) 0.0269(12) Uani 1 1 d .
O1 O 0.6866(5) 0.1395(2) 0.4942(2) 0.0176(9) Uani 1 1 d .
O2 O 0.8975(5) 0.2071(3) 0.5714(2) 0.0307(11) Uani 1 1 d .
O3 O 0.6884(5) 0.4042(3) 0.7890(2) 0.0256(10) Uani 1 1 d .
O4 O 0.4286(6) 0.3633(3) 0.8278(3) 0.0361(12) Uani 1 1 d .
O5 O -0.1654(5) -0.0085(3) 0.6268(2) 0.0192(9) Uani 1 1 d .
O6 O -0.3508(5) 0.0712(3) 0.6941(2) 0.0266(10) Uani 1 1 d .
O7 O -0.0439(6) 0.3105(3) 0.8669(3) 0.0382(12) Uani 1 1 d .
O8 O 0.2153(5) 0.2715(3) 0.9272(2) 0.0231(9) Uani 1 1 d .
O9 O 0.0925(4) 0.0764(2) 0.5135(2) 0.0112(8) Uani 1 1 d .
O10 O 0.4195(4) 0.0094(2) 0.5736(2) 0.0127(8) Uani 1 1 d .
Eu1 Eu 0.37442(3) 0.102076(17) 0.459830(15) 0.00985(8) Uani 1 1 d .
Eu2 Eu 0.13304(3) -0.050426(17) 0.594486(15) 0.01008(8) Uani 1 1 d .
O11 O -0.413(4) 0.180(2) 0.9115(18) 0.023(7) Uani 0.13 1 d PU

loop_
_atom_site_aniso_label
_atom_site_aniso_U_11
_atom_site_aniso_U_22
_atom_site_aniso_U_33
_atom_site_aniso_U_23
_atom_site_aniso_U_13
_atom_site_aniso_U_12
C1 0.012(3) 0.022(3) 0.017(3) -0.007(3) 0.004(2) 0.002(2)
C2 0.013(3) 0.015(3) 0.015(3) -0.001(2) -0.001(2) 0.001(2)
C3 0.014(3) 0.023(3) 0.021(3) -0.011(3) -0.004(2) -0.002(3)
C4 0.014(3) 0.016(3) 0.019(3) 0.000(2) -0.001(2) -0.001(2)
C5 0.018(3) 0.016(3) 0.016(3) -0.007(2) 0.004(2) 0.004(2)
C6 0.014(3) 0.034(4) 0.029(3) -0.008(3) -0.008(3) -0.002(3)
C7 0.016(3) 0.022(3) 0.013(3) -0.001(3) -0.001(2) 0.004(3)
C8 0.015(3) 0.019(3) 0.015(3) -0.009(2) 0.000(2) 0.001(2)
C9 0.016(3) 0.030(4) 0.022(3) -0.009(3) -0.001(2) 0.003(3)
C10 0.021(3) 0.014(3) 0.019(3) -0.001(2) -0.001(2) 0.000(2)
C11 0.025(3) 0.013(3) 0.018(3) -0.001(3) 0.001(2) -0.004(3)
C12 0.015(3) 0.029(4) 0.030(3) -0.011(3) 0.000(3) 0.002(3)
N1 0.016(2) 0.019(3) 0.012(2) -0.002(2) -0.0004(19) 0.000(2)
N2 0.018(3) 0.033(3) 0.026(3) -0.013(3) 0.006(2) 0.001(2)
N3 0.013(2) 0.023(3) 0.023(3) -0.006(2) 0.000(2) 0.002(2)
N4 0.025(3) 0.025(3) 0.030(3) -0.011(2) -0.004(2) -0.001(2)
O1 0.015(2) 0.020(2) 0.019(2) -0.0079(18) 0.0029(16) -0.0030(17)
O2 0.014(2) 0.036(3) 0.042(3) -0.024(2) -0.0003(19) 0.001(2)
O3 0.021(2) 0.032(3) 0.022(2) -0.012(2) -0.0043(18) 0.000(2)
O4 0.039(3) 0.040(3) 0.032(3) -0.024(2) 0.019(2) -0.021(2)
O5 0.013(2) 0.024(2) 0.021(2) -0.0115(19) 0.0038(16) -0.0048(18)
O6 0.011(2) 0.042(3) 0.026(2) -0.019(2) -0.0021(17) 0.0024(19)
O7 0.040(3) 0.027(3) 0.045(3) -0.017(2) -0.015(2) 0.013(2)
O8 0.025(2) 0.020(2) 0.023(2) -0.0064(18) -0.0016(18) -0.0070(18)
O9 0.0107(18) 0.015(2) 0.0080(18) 0.0022(15) 0.0007(14) -0.0005(15)
O10 0.0096(18) 0.012(2) 0.0165(19) -0.0015(17) 0.0030(15) 0.0003(15)
Eu1 0.00916(14) 0.01081(14) 0.00944(14) 0.00035(11) -0.00019(10) 0.00042(11)
Eu2 0.00914(14) 0.01113(15) 0.00981(14) 0.00026(11) -0.00033(10) 0.00031(11)
O11 0.020(8) 0.024(9) 0.025(8) -0.004(5) -0.003(5) 0.000(5)

loop_
_atom_type_symbol
_atom_type_description
_atom_type_scat_dispersion_real
_atom_type_scat_dispersion_imag
_atom_type_scat_source
C C 0.0033 0.0016 'International Tables Vol C Tables 4.2.6.8 and 6.1.1.4'
H H 0.0000 0.0000 'International Tables Vol C Tables 4.2.6.8 and 6.1.1.4'
N N 0.0061 0.0033 'International Tables Vol C Tables 4.2.6.8 and 6.1.1.4'
O O 0.0106 0.0060 'International Tables Vol C Tables 4.2.6.8 and 6.1.1.4'
Eu Eu -0.1578 3.6682 'International Tables Vol C Tables 4.2.6.8 and 6.1.1.4'

loop_
_geom_angle_atom_site_label_1
_geom_angle_atom_site_label_2
_geom_angle_atom_site_label_3
_geom_angle
_geom_angle_site_symmetry_1
_geom_angle_site_symmetry_3
O2 C1 O1 125.8(5) . .
O2 C1 C2 118.2(5) . .
O1 C1 C2 115.9(4) . .
N1 C2 C3 122.1(5) . .
N1 C2 C1 116.7(5) . .
C3 C2 C1 121.1(5) . .
C4 C3 C2 116.7(5) . .
N2 C4 C3 122.6(5) . .
N2 C4 C5 116.5(5) . .
C3 C4 C5 120.8(5) . .
O4 C5 O3 125.8(5) . .
O4 C5 C4 117.6(5) . .
O3 C5 C4 116.5(5) . .
N2 C6 N1 127.0(5) . .
O6 C7 O5 125.4(5) . .
O6 C7 C8 118.9(5) . .
O5 C7 C8 115.7(5) . .
N3 C8 C9 121.7(5) . .
N3 C8 C7 116.8(5) . .
C9 C8 C7 121.4(5) . .
C10 C9 C8 117.1(5) . .
N4 C10 C9 121.9(5) . .
N4 C10 C11 115.9(5) . .
C9 C10 C11 122.1(5) . .
O7 C11 O8 125.9(5) . .
O7 C11 C10 116.4(5) . .
O8 C11 C10 117.6(5) . .
N3 C12 N4 126.1(5) . .
C2 N1 C6 115.6(5) . .
C2 N1 Eu1 118.2(3) . .
C6 N1 Eu1 126.1(4) . .
C6 N2 C4 115.6(5) . .
C8 N3 C12 116.9(5) . .
C8 N3 Eu2 118.2(3) . .
C12 N3 Eu2 124.9(4) . .
C12 N4 C10 116.0(5) . .
C1 O1 Eu1 125.0(3) . .
C1 O1 Eu2 128.2(3) . 3_656
Eu1 O1 Eu2 106.70(13) . 3_656
C5 O3 Eu2 133.8(4) . 2_656
C5 O4 Eu1 142.9(4) . 4_566
C7 O5 Eu2 125.3(3) . .
C7 O5 Eu1 129.1(3) . 3_556
Eu2 O5 Eu1 105.48(14) . 3_556
C11 O7 Eu2 139.5(4) . 2_556
C11 O8 Eu1 128.3(4) . 4_566
Eu2 O9 Eu1 105.51(13) . .
Eu2 O9 Eu2 109.48(14) . 3_556
Eu1 O9 Eu2 110.19(13) . 3_556
Eu1 O10 Eu2 105.89(13) . .
Eu1 O10 Eu1 107.85(13) . 3_656
Eu2 O10 Eu1 110.89(14) . 3_656
O4 Eu1 O8 73.20(14) 4_565 4_565
O4 Eu1 O10 149.84(13) 4_565 .
O8 Eu1 O10 136.96(13) 4_565 .
O4 Eu1 O9 127.84(14) 4_565 .
O8 Eu1 O9 76.92(13) 4_565 .
O10 Eu1 O9 71.39(11) . .
O4 Eu1 O10 77.72(13) 4_565 3_656
O8 Eu1 O10 150.83(13) 4_565 3_656
O10 Eu1 O10 72.15(13) . 3_656
O9 Eu1 O10 124.64(12) . 3_656
O4 Eu1 O1 85.99(14) 4_565 .
O8 Eu1 O1 108.68(13) 4_565 .
O10 Eu1 O1 83.25(12) . .
O9 Eu1 O1 144.61(11) . .
O10 Eu1 O1 66.49(12) 3_656 .
O4 Eu1 O5 75.00(15) 4_565 3_556
O8 Eu1 O5 93.74(13) 4_565 3_556
O10 Eu1 O5 98.61(12) . 3_556
O9 Eu1 O5 65.35(12) . 3_556
O10 Eu1 O5 80.77(12) 3_656 3_556
O1 Eu1 O5 145.05(12) . 3_556
O4 Eu1 N1 119.40(16) 4_565 .
O8 Eu1 N1 69.52(14) 4_565 .
O10 Eu1 N1 80.45(13) . .
O9 Eu1 N1 87.25(13) . .
O10 Eu1 N1 125.33(13) 3_656 .
O1 Eu1 N1 63.99(13) . .
O5 Eu1 N1 150.93(13) 3_556 .
O4 Eu1 Eu2 145.40(13) 4_565 .
O8 Eu1 Eu2 113.46(10) 4_565 .
O10 Eu1 Eu2 37.24(8) . .
O9 Eu1 Eu2 37.17(8) . .
O10 Eu1 Eu2 91.90(8) 3_656 .
O1 Eu1 Eu2 120.25(9) . .
O5 Eu1 Eu2 70.76(9) 3_556 .
N1 Eu1 Eu2 93.65(10) . .
O4 Eu1 Eu1 113.45(11) 4_565 3_656
O8 Eu1 Eu1 173.21(10) 4_565 3_656
O10 Eu1 Eu1 36.41(8) . 3_656
O9 Eu1 Eu1 99.13(9) . 3_656
O10 Eu1 Eu1 35.73(8) 3_656 3_656
O1 Eu1 Eu1 71.28(9) . 3_656
O5 Eu1 Eu1 89.53(9) 3_556 3_656
N1 Eu1 Eu1 105.00(10) . 3_656
Eu2 Eu1 Eu1 62.105(9) . 3_656
O4 Eu1 Eu2 93.91(12) 4_565 3_556
O8 Eu1 Eu2 69.36(10) 4_565 3_556
O10 Eu1 Eu2 97.80(8) . 3_556
O9 Eu1 Eu2 34.99(8) . 3_556
O10 Eu1 Eu2 115.48(8) 3_656 3_556
O1 Eu1 Eu2 177.96(9) . 3_556
O5 Eu1 Eu2 36.61(8) 3_556 3_556
N1 Eu1 Eu2 114.41(10) . 3_556
Eu2 Eu1 Eu2 60.679(8) . 3_556
Eu1 Eu1 Eu2 110.584(11) 3_656 3_556
O4 Eu1 Eu2 66.28(10) 4_565 3_656
O8 Eu1 Eu2 126.00(10) 4_565 3_656
O10 Eu1 Eu2 88.78(8) . 3_656
O9 Eu1 Eu2 157.06(9) . 3_656
O10 Eu1 Eu2 34.40(8) 3_656 3_656
O1 Eu1 Eu2 37.07(8) . 3_656
O5 Eu1 Eu2 107.98(8) 3_556 3_656
N1 Eu1 Eu2 101.06(10) . 3_656
Eu2 Eu1 Eu2 120.261(8) . 3_656
Eu1 Eu1 Eu2 58.156(8) 3_656 3_656
Eu2 Eu1 Eu2 144.516(11) 3_556 3_656
O7 Eu2 O3 70.31(14) 2_546 2_646
O7 Eu2 O9 151.42(13) 2_546 .
O3 Eu2 O9 137.89(13) 2_646 .
O7 Eu2 O10 132.06(14) 2_546 .
O3 Eu2 O10 76.91(13) 2_646 .
O9 Eu2 O10 71.18(12) . .
O7 Eu2 O9 81.41(13) 2_546 3_556
O3 Eu2 O9 151.59(14) 2_646 3_556
O9 Eu2 O9 70.52(14) . 3_556
O10 Eu2 O9 123.24(11) . 3_556
O7 Eu2 O5 84.20(15) 2_546 .
O3 Eu2 O5 111.93(13) 2_646 .
O9 Eu2 O5 79.83(13) . .
O10 Eu2 O5 141.51(13) . .
O9 Eu2 O5 66.37(12) 3_556 .
O7 Eu2 O1 80.34(15) 2_546 3_656
O3 Eu2 O1 90.93(13) 2_646 3_656
O9 Eu2 O1 100.19(12) . 3_656
O10 Eu2 O1 66.00(12) . 3_656
O9 Eu2 O1 81.53(12) 3_556 3_656
O5 Eu2 O1 146.09(12) . 3_656
O7 Eu2 N3 111.83(16) 2_546 .
O3 Eu2 N3 69.55(15) 2_646 .
O9 Eu2 N3 81.93(14) . .
O10 Eu2 N3 87.12(13) . .
O9 Eu2 N3 126.15(13) 3_556 .
O5 Eu2 N3 63.75(13) . .
O1 Eu2 N3 150.15(13) 3_656 .
O7 Eu2 Eu1 152.18(12) 2_546 .
O3 Eu2 Eu1 113.33(10) 2_646 .
O9 Eu2 Eu1 37.32(8) . .
O10 Eu2 Eu1 36.87(8) . .
O9 Eu2 Eu1 90.46(8) 3_556 .
O5 Eu2 Eu1 116.86(10) . .
O1 Eu2 Eu1 72.13(9) 3_656 .
N3 Eu2 Eu1 94.49(11) . .
O7 Eu2 Eu2 116.35(10) 2_546 3_556
O3 Eu2 Eu2 173.30(11) 2_646 3_556
O9 Eu2 Eu2 35.41(8) . 3_556
O10 Eu2 Eu2 98.05(8) . 3_556
O9 Eu2 Eu2 35.11(9) 3_556 3_556
O5 Eu2 Eu2 69.26(9) . 3_556
O1 Eu2 Eu2 91.00(9) 3_656 3_556
N3 Eu2 Eu2 106.08(11) . 3_556
Eu1 Eu2 Eu2 61.300(9) . 3_556
O7 Eu2 Eu1 65.55(11) 2_546 3_556
O3 Eu2 Eu1 127.17(10) 2_646 3_556
O9 Eu2 Eu1 87.65(8) . 3_556
O10 Eu2 Eu1 155.91(8) . 3_556
O9 Eu2 Eu1 34.82(8) 3_556 3_556
O5 Eu2 Eu1 37.91(9) . 3_556
O1 Eu2 Eu1 108.30(8) 3_656 3_556
N3 Eu2 Eu1 101.52(10) . 3_556
Eu1 Eu2 Eu1 119.321(8) . 3_556
Eu2 Eu2 Eu1 58.020(8) 3_556 3_556
O7 Eu2 Eu1 99.60(12) 2_546 3_656
O3 Eu2 Eu1 69.17(10) 2_646 3_656
O9 Eu2 Eu1 96.91(8) . 3_656
O10 Eu2 Eu1 34.71(9) . 3_656
O9 Eu2 Eu1 114.56(8) 3_556 3_656
O5 Eu2 Eu1 176.17(10) . 3_656
O1 Eu2 Eu1 36.23(8) 3_656 3_656
N3 Eu2 Eu1 113.96(10) . 3_656
Eu1 Eu2 Eu1 59.739(8) . 3_656
Eu2 Eu2 Eu1 109.203(11) 3_556 3_656
Eu1 Eu2 Eu1 144.516(11) 3_556 3_656

loop_
_geom_bond_atom_site_label_1
_geom_bond_atom_site_label_2
_geom_bond_distance
_geom_bond_site_symmetry_2
C1 O2 1.230(6) .
C1 O1 1.286(6) .
C1 C2 1.508(7) .
C2 N1 1.338(6) .
C2 C3 1.389(7) .
C3 C4 1.373(8) .
C4 N2 1.342(7) .
C4 C5 1.515(7) .
C5 O4 1.238(6) .
C5 O3 1.249(7) .
C6 N2 1.329(7) .
C6 N1 1.341(7) .
C7 O6 1.230(6) .
C7 O5 1.292(6) .
C7 C8 1.504(7) .
C8 N3 1.331(7) .
C8 C9 1.384(8) .
C9 C10 1.384(8) .
C10 N4 1.347(7) .
C10 C11 1.522(8) .
C11 O7 1.243(7) .
C11 O8 1.251(6) .
C12 N3 1.335(7) .
C12 N4 1.336(7) .
N1 Eu1 2.580(4) .
N3 Eu2 2.590(5) .
O1 Eu1 2.461(4) .
O1 Eu2 2.511(4) 3_656
O3 Eu2 2.391(4) 2_656
O4 Eu1 2.337(4) 4_566
O5 Eu2 2.454(4) .
O5 Eu1 2.528(4) 3_556
O7 Eu2 2.379(4) 2_556
O8 Eu1 2.356(4) 4_566
O9 Eu2 2.404(4) .
O9 Eu1 2.412(3) .
O9 Eu2 2.422(3) 3_556
O10 Eu1 2.392(4) .
O10 Eu2 2.412(3) .
O10 Eu1 2.431(4) 3_656
Eu1 O4 2.337(4) 4_565
Eu1 O8 2.356(4) 4_565
Eu1 O10 2.431(4) 3_656
Eu1 O5 2.528(4) 3_556
Eu1 Eu2 3.8341(4) .
Eu1 Eu1 3.8984(6) 3_656
Eu1 Eu2 3.9648(4) 3_556
Eu1 Eu2 3.9890(4) 3_656
Eu2 O7 2.379(4) 2_546
Eu2 O3 2.391(4) 2_646
Eu2 O9 2.422(3) 3_556
Eu2 O1 2.511(4) 3_656
Eu2 Eu2 3.9410(5) 3_556
Eu2 Eu1 3.9648(4) 3_556
Eu2 Eu1 3.9890(4) 3_656
